data_7131847
loop_
_publ_author_name
'M&#xfc;nzfeld, Luca'
'Hauser, Adrian'
'Gamer, Michael T.'
'Roesky, Peter W.'

_publ_section_title
;
 Mono-cyclononatetraenyl lanthanide complexes.
;
_journal_name_full 'Chemical communications (Cambridge, England)'
_journal_paper_doi 10.1039/d3cc02717a
_journal_year 2023
_chemical_formula_moiety 'C13 H25 B2 La O'
_chemical_formula_sum 'C13 H25 B2 La O'
_chemical_formula_weight 357.86
_space_group_crystal_system monoclinic
_space_group_IT_number 14
_space_group_name_Hall '-P 2yn'
_space_group_name_H-M_alt 'P 1 21/n 1'
_atom_sites_solution_hydrogens mixed
_audit_creation_date 2023-05-11
_audit_creation_method
;
Olex2 1.5
(compiled 2023.03.06 svn.rbb2c1857 for OlexSys, GUI svn.r6748)
;
_audit_update_record
;
2023-06-05 deposited with the CCDC.	2023-06-27 downloaded from the CCDC.
;
_cell_angle_alpha 90
_cell_angle_beta 93.184(5)
_cell_angle_gamma 90
_cell_formula_units_Z 4
_cell_length_a 8.4353(5)
_cell_length_b 7.2384(3)
_cell_length_c 25.9862(15)
_cell_measurement_reflns_used 9115
_cell_measurement_temperature 100
_cell_measurement_theta_max 29.38
_cell_measurement_theta_min 2.50
_cell_volume 1584.22(15)
_computing_cell_refinement
;
X-Area Recipe 1.37.0.0 (STOE, 2021)
;
_computing_data_collection
;
X-Area Pilatus3_SV 1.31.189.0 (STOE, 2022)
;
_computing_data_reduction
;
X-Area Integrate 2.5.11.0 (STOE, 2022)
X-Area LANA 2.7.9.0 (STOE, 2022)
;
_computing_molecular_graphics 'Olex2 1.5 (Dolomanov et al., 2009)'
_computing_publication_material
;
STOE & Cie GmbH, X-Area, software package for collecting single-crystal or
multi-domain crystal data on STOE area-detector diffractometers, for image 
processing, for the correction and scaling of reflection intensities and 
for outlier rejection, version 2.3, Darmstadt 2023
;
_computing_structure_refinement 'SHELXL 2019/2 (Sheldrick, 2015)'
_diffrn_ambient_temperature 100
_diffrn_detector Pilatus200K
_diffrn_detector_area_resol_mean 5.81
_diffrn_detector_type 'DECTRIS PILATUS 200K'
_diffrn_measured_fraction_theta_full 0.995
_diffrn_measured_fraction_theta_max 0.902
_diffrn_measurement_details
;
 497 frames, detector distance = 80 mm
;
_diffrn_measurement_device 'Eulerian 4-circle diffractometer'
_diffrn_measurement_device_type 'STOE STADIVARI'
_diffrn_measurement_method 'rotation method, \w scans'
_diffrn_radiation_collimation '0.5 mm diameter, monocapillary'
_diffrn_radiation_monochromator 'plane graphite'
_diffrn_radiation_polarisn_norm 0
_diffrn_radiation_probe x-ray
_diffrn_radiation_type 'Mo K\a'
_diffrn_radiation_wavelength 0.71073
_diffrn_reflns_av_R_equivalents 0.0243
_diffrn_reflns_av_unetI/netI 0.0390
_diffrn_reflns_Laue_measured_fraction_full 0.995
_diffrn_reflns_Laue_measured_fraction_max 0.902
_diffrn_reflns_limit_h_max 11
_diffrn_reflns_limit_h_min -11
_diffrn_reflns_limit_k_max 9
_diffrn_reflns_limit_k_min -8
_diffrn_reflns_limit_l_max 33
_diffrn_reflns_limit_l_min -34
_diffrn_reflns_number 9000
_diffrn_reflns_point_group_measured_fraction_full 0.995
_diffrn_reflns_point_group_measured_fraction_max 0.902
_diffrn_reflns_theta_full 25.242
_diffrn_reflns_theta_max 29.410
_diffrn_reflns_theta_min 2.501
_diffrn_source 'Mo Genix 3D HF'
_diffrn_source_current 1.00
_diffrn_source_power 0.050
_diffrn_source_voltage 50
_exptl_absorpt_coefficient_mu 2.679
_exptl_absorpt_correction_T_max 0.2861
_exptl_absorpt_correction_T_min 0.1824
_exptl_absorpt_correction_type multi-scan
_exptl_absorpt_process_details
;
STOE LANA, absorption correction by scaling of reflection intensities.
J. Koziskova, F. Hahn, J. Richter, J. Kozisek, "Comparison of different
absorption corrections on the model structure of tetrakis(\m~2~-acetato)-
diaqua-di-copper(II)", Acta Chimica Slovaca, vol. 9, no. 2, 2016, pp. 136 - 140.
;
_exptl_crystal_colour colourless
_exptl_crystal_colour_primary colourless
_exptl_crystal_density_diffrn 1.500
_exptl_crystal_density_method 'not measured'
_exptl_crystal_description fragment
_exptl_crystal_F_000 712
_exptl_crystal_size_max 0.635
_exptl_crystal_size_mid 0.545
_exptl_crystal_size_min 0.467
_refine_diff_density_max 0.777
_refine_diff_density_min -1.872
_refine_diff_density_rms 0.150
_refine_ls_extinction_method none
_refine_ls_goodness_of_fit_ref 0.952
_refine_ls_hydrogen_treatment mixed
_refine_ls_matrix_type full
_refine_ls_number_parameters 186
_refine_ls_number_reflns 3948
_refine_ls_number_restraints 0
_refine_ls_restrained_S_all 0.952
_refine_ls_R_factor_all 0.0401
_refine_ls_R_factor_gt 0.0331
_refine_ls_shift/su_max 0.001
_refine_ls_shift/su_mean 0.000
_refine_ls_structure_factor_coef Fsqd
_refine_ls_weighting_details 'w=1/[\s^2^(Fo^2^)+(0.0520P)^2^] where P=(Fo^2^+2Fc^2^)/3'
_refine_ls_weighting_scheme calc
_refine_ls_wR_factor_gt 0.0769
_refine_ls_wR_factor_ref 0.0783
_reflns_Friedel_coverage 0.000
_reflns_number_gt 3242
_reflns_number_total 3948
_reflns_threshold_expression 'I > 2\s(I)'
_cod_data_source_file d3cc02717a2.cif
_cod_data_source_block lmm125_test
_cod_database_code 7131847
_shelx_shelxl_version_number 2019/2
_shelx_space_group_comment
;
The symmetry employed for this shelxl refinement is uniquely defined
by the following loop, which should always be used as a source of
symmetry information in preference to the above space-group names.
They are only intended as comments.
;
_olex2_refinement_description
;
1. Fixed Uiso
 At 1.2 times of:
  All C(H) groups, All C(H,H) groups
2.a Secondary CH2 refined with riding coordinates:
 C12(H12A,H12B), C11(H11A,H11B), C10(H10A,H10B), C13(H13A,H13B)
2.b Aromatic/amide H refined with riding coordinates:
 C3(H3), C2(H2), C4(H4), C6(H6), C1(H1), C5(H5), C7(H7), C8(H8), C9(H9)
;
_olex2_submission_special_instructions 'No special instructions were received'
_stoe_detector_distance '80.0 mm'
_stoe_detector_pixelsize_x '0.172 mm'
_stoe_detector_pixelsize_y '0.172 mm'
_stoe_detector_size_x '7.0 cm'
_stoe_detector_size_y '8.4 cm'
_stoe_evaluation_integration_a 5.1
_stoe_evaluation_integration_b -2.0
_stoe_evaluation_integration_ems 0.011
_stoe_evaluation_lana_bis_l_even_max -
_stoe_evaluation_lana_bis_l_odd_max -
_stoe_evaluation_lana_bos_l_even_max 4
_stoe_evaluation_lana_bos_l_odd_max 1
_stoe_evaluation_lana_completeness 89.0
_stoe_evaluation_lana_dxs_max_order 1
_stoe_evaluation_lana_dys_max_order 1
_stoe_evaluation_lana_fs_max_order 3
_stoe_evaluation_lana_max_2theta_available 59.1
_stoe_evaluation_lana_max_2theta_desired 59.1
_stoe_evaluation_lana_mean_redundancy 2.3
_stoe_evaluation_lana_number_refls_after_or 9000
_stoe_evaluation_lana_number_refls_outliers 1454
_stoe_evaluation_lana_number_refls_total 10454
_stoe_evaluation_lana_number_refls_unique 3948
_stoe_evaluation_lana_number_refls_written 9000
_stoe_evaluation_lana_or_c1 0.035
_stoe_evaluation_lana_or_c2 0
_stoe_evaluation_lana_or_c3 0
_stoe_evaluation_lana_or_c4 0.7
_stoe_evaluation_lana_point_group 2/m
_stoe_evaluation_lana_table
;
#----------------------------------------------------------------------------
2Theta           7.1   13.3   19.5   25.7   31.9   38.1   44.3   50.5   56.7
#----------------------------------------------------------------------------
<Resolution>    5.07   2.93   2.07   1.60   1.29   1.08   0.94   0.83   0.77
N(total)          36    315    676   1205   1492   1798   2136   1921    875
<Redundancy>     1.6    3.0    3.1    3.2    2.7    2.6    2.4    1.9    1.4
Complet. [%%]    83.3  100.0  100.0  100.0   99.3   99.8   99.7   97.9   56.6
<I/sigma>       99.7   63.2   47.7   32.8   23.5   14.7   10.5    7.4    5.7
R(int)         0.049  0.014  0.014  0.018  0.019  0.024  0.035  0.052  0.072
#----------------------------------------------------------------------------
;
_stoe_measurement_identifier LMM125_test
_stoe_measurement_max_exposure_per_frame '2.0 s'
_stoe_measurement_mean_exposure_per_frame '2.0 s'
_stoe_measurement_min_exposure_per_frame '2.0 s'
_stoe_measurement_total_exposure_time '17 min'
_stoe_measurement_total_frame_number 497
_stoe_measurement_total_run_number 9
_stoe_measurement_tube_power '50.0 W'

loop_
_space_group_symop_operation_xyz
'x, y, z'
'-x+1/2, y+1/2, -z+1/2'
'-x, -y, -z'
'x-1/2, -y-1/2, z-1/2'

loop_
_atom_site_label
_atom_site_type_symbol
_atom_site_fract_x
_atom_site_fract_y
_atom_site_fract_z
_atom_site_U_iso_or_equiv
_atom_site_adp_type
_atom_site_occupancy
_atom_site_site_symmetry_order
_atom_site_calc_flag
_atom_site_refinement_flags_posn
_atom_site_refinement_flags_adp
_atom_site_refinement_flags_occupancy
_atom_site_disorder_assembly
_atom_site_disorder_group
La La 0.59704(2) 0.71120(3) 0.37475(2) 0.01550(7) Uani 1 1 d . . . . .
O O 0.8250(2) 0.4969(3) 0.37957(9) 0.0226(5) Uani 1 1 d . . . . .
C3 C 0.3599(4) 0.5370(5) 0.44069(13) 0.0231(7) Uani 1 1 d . . . . .
H3 H 0.347830 0.509109 0.475979 0.028 Uiso 1 1 calc R U . . .
C2 C 0.4318(4) 0.3885(5) 0.41722(13) 0.0210(7) Uani 1 1 d . . . . .
H2 H 0.461200 0.296248 0.441966 0.025 Uiso 1 1 calc R U . . .
C12 C 0.9957(5) 0.2585(6) 0.40930(17) 0.0353(9) Uani 1 1 d . . . . .
H12A H 0.934012 0.142121 0.408790 0.042 Uiso 1 1 calc R U . . .
H12B H 1.092297 0.242920 0.432325 0.042 Uiso 1 1 calc R U . . .
C11 C 1.0382(5) 0.3123(6) 0.35560(16) 0.0355(10) Uani 1 1 d . . . . .
H11A H 1.136813 0.386653 0.356657 0.043 Uiso 1 1 calc R U . . .
H11B H 1.052987 0.201428 0.334084 0.043 Uiso 1 1 calc R U . . .
C4 C 0.2993(4) 0.7135(5) 0.42981(15) 0.0285(8) Uani 1 1 d . . . . .
H4 H 0.264525 0.768842 0.460354 0.034 Uiso 1 1 calc R U . . .
C6 C 0.2868(4) 0.8357(6) 0.33464(16) 0.0357(9) Uani 1 1 d . . . . .
H6 H 0.253117 0.951700 0.320846 0.043 Uiso 1 1 calc R U . . .
C1 C 0.4741(4) 0.3339(5) 0.36790(14) 0.0217(7) Uani 1 1 d . . . . .
H1 H 0.526828 0.217937 0.369814 0.026 Uiso 1 1 calc R U . . .
B1 B 0.7461(5) 0.9118(6) 0.30575(17) 0.0281(9) Uani 1 1 d . . . . .
B2 B 0.7171(5) 0.8815(6) 0.46003(16) 0.0261(9) Uani 1 1 d . . . . .
C10 C 0.9016(5) 0.4221(7) 0.33533(16) 0.0448(11) Uani 1 1 d . . . . .
H10A H 0.937755 0.523379 0.313224 0.054 Uiso 1 1 calc R U . . .
H10B H 0.826648 0.343178 0.314539 0.054 Uiso 1 1 calc R U . . .
C5 C 0.2739(4) 0.8339(6) 0.38820(15) 0.0312(8) Uani 1 1 d . . . . .
H5 H 0.236590 0.949822 0.399660 0.037 Uiso 1 1 calc R U . . .
C7 C 0.3341(5) 0.7192(6) 0.29502(15) 0.0314(9) Uani 1 1 d . . . . .
H7 H 0.311385 0.776114 0.262500 0.038 Uiso 1 1 calc R U . . .
C8 C 0.4040(4) 0.5460(5) 0.28818(13) 0.0259(8) Uani 1 1 d . . . . .
H8 H 0.414366 0.523423 0.252514 0.031 Uiso 1 1 calc R U . . .
C9 C 0.4630(4) 0.3964(5) 0.31696(13) 0.0227(7) Uani 1 1 d . . . . .
H9 H 0.510751 0.309742 0.295130 0.027 Uiso 1 1 calc R U . . .
C13 C 0.8983(5) 0.4163(6) 0.42619(15) 0.0375(10) Uani 1 1 d . . . . .
H13A H 0.816188 0.372802 0.449120 0.045 Uiso 1 1 calc R U . . .
H13B H 0.966066 0.508391 0.445048 0.045 Uiso 1 1 calc R U . . .
H1A H 0.814(5) 1.010(6) 0.2804(17) 0.055(13) Uiso 1 1 d . . . . .
H1B H 0.705(6) 0.775(6) 0.2910(18) 0.040(13) Uiso 1 1 d . . . . .
H1C H 0.643(5) 0.985(6) 0.3178(17) 0.054(13) Uiso 1 1 d . . . . .
H1D H 0.830(5) 0.879(6) 0.3396(18) 0.047(12) Uiso 1 1 d . . . . .
H2A H 0.668(7) 0.758(7) 0.468(2) 0.056(15) Uiso 1 1 d . . . . .
H2B H 0.761(5) 0.944(7) 0.4957(19) 0.068(15) Uiso 1 1 d . . . . .
H2C H 0.617(5) 0.950(6) 0.4354(17) 0.047(12) Uiso 1 1 d . . . . .
H2D H 0.792(6) 0.821(6) 0.432(2) 0.061(16) Uiso 1 1 d . . . . .

loop_
_atom_site_aniso_label
_atom_site_aniso_U_11
_atom_site_aniso_U_22
_atom_site_aniso_U_33
_atom_site_aniso_U_23
_atom_site_aniso_U_13
_atom_site_aniso_U_12
La 0.01982(11) 0.01656(12) 0.00999(10) -0.00008(7) -0.00034(6) 0.00181(7)
O 0.0210(11) 0.0288(13) 0.0176(12) -0.0015(10) -0.0009(9) 0.0098(9)
C3 0.0227(16) 0.031(2) 0.0161(16) -0.0002(14) 0.0024(13) -0.0040(14)
C2 0.0234(16) 0.0201(18) 0.0193(16) 0.0026(14) -0.0002(13) -0.0005(13)
C12 0.035(2) 0.032(2) 0.038(2) 0.0091(18) -0.0013(18) 0.0071(16)
C11 0.0270(19) 0.049(3) 0.031(2) -0.0066(18) 0.0010(16) 0.0125(17)
C4 0.0253(18) 0.036(2) 0.0243(19) -0.0056(16) 0.0053(14) 0.0047(15)
C6 0.0293(19) 0.042(2) 0.035(2) 0.0078(19) -0.0033(17) 0.0135(17)
C1 0.0209(16) 0.0181(16) 0.0259(18) -0.0032(14) 0.0002(13) 0.0002(13)
B1 0.038(2) 0.028(2) 0.020(2) -0.0002(17) 0.0066(17) -0.0050(18)
B2 0.039(2) 0.023(2) 0.0160(19) 0.0012(17) -0.0025(16) 0.0007(18)
C10 0.050(2) 0.059(3) 0.026(2) -0.003(2) 0.0092(18) 0.026(2)
C5 0.0320(19) 0.033(2) 0.029(2) 0.0003(17) 0.0038(16) 0.0158(16)
C7 0.0262(19) 0.048(2) 0.0196(18) 0.0082(17) -0.0071(14) 0.0074(16)
C8 0.0241(16) 0.042(2) 0.0113(15) -0.0038(15) -0.0030(12) -0.0043(15)
C9 0.0196(15) 0.029(2) 0.0191(17) -0.0088(14) 0.0002(12) -0.0054(13)
C13 0.041(2) 0.050(3) 0.0210(19) 0.0045(18) -0.0005(16) 0.0174(19)

loop_
_atom_type_symbol
_atom_type_description
_atom_type_scat_dispersion_real
_atom_type_scat_dispersion_imag
_atom_type_scat_source
C C 0.0033 0.0016 'International Tables Vol C Tables 4.2.6.8 and 6.1.1.4'
H H 0.0000 0.0000 'International Tables Vol C Tables 4.2.6.8 and 6.1.1.4'
B B 0.0013 0.0007 'International Tables Vol C Tables 4.2.6.8 and 6.1.1.4'
La La -0.2871 2.4523 'International Tables Vol C Tables 4.2.6.8 and 6.1.1.4'
O O 0.0106 0.0060 'International Tables Vol C Tables 4.2.6.8 and 6.1.1.4'

loop_
_geom_angle_atom_site_label_1
_geom_angle_atom_site_label_2
_geom_angle_atom_site_label_3
_geom_angle
_geom_angle_site_symmetry_1
_geom_angle_site_symmetry_3
_geom_angle_publ_flag
O La C3 104.50(9) . . ?
O La C2 82.34(8) . . ?
O La C4 131.20(9) . . ?
O La C6 153.72(10) . . ?
O La C1 71.86(9) . . ?
O La B1 88.93(12) . . ?
O La B2 89.40(11) . . ?
O La C5 156.79(10) . . ?
O La C7 126.96(9) . . ?
O La C8 100.32(9) . . ?
O La C9 79.28(8) . . ?
O La H1B 80.5(11) . . ?
O La H1C 112.3(10) . . ?
O La H1D 72.6(11) . . ?
O La H2A 83.8(12) . . ?
O La H2C 113.8(10) . . ?
O La H2D 69.9(13) . . ?
C3 La H1B 152.1(11) . . ?
C3 La H1C 143.2(10) . . ?
C3 La H1D 166.2(10) . . ?
C3 La H2A 68.4(13) . . ?
C3 La H2C 87.2(10) . . ?
C3 La H2D 104.5(14) . . ?
C2 La C3 27.05(9) . . ?
C2 La H1B 133.2(10) . . ?
C2 La H1C 158.5(10) . . ?
C2 La H1D 154.9(10) . . ?
C2 La H2A 80.7(13) . . ?
C2 La H2C 110.4(11) . . ?
C2 La H2D 111.3(13) . . ?
C4 La C3 27.23(9) . . ?
C4 La C2 52.79(10) . . ?
C4 La H1B 142.8(12) . . ?
C4 La H1C 116.3(10) . . ?
C4 La H1D 150.6(10) . . ?
C4 La H2A 72.1(13) . . ?
C4 La H2C 72.6(10) . . ?
C4 La H2D 106.2(14) . . ?
C6 La C3 73.62(11) . . ?
C6 La C2 86.87(11) . . ?
C6 La C4 53.13(11) . . ?
C6 La C1 87.63(11) . . ?
C6 La C5 27.92(11) . . ?
C6 La C7 27.76(11) . . ?
C6 La C8 53.51(11) . . ?
C6 La C9 75.08(11) . . ?
C6 La H1B 89.8(11) . . ?
C6 La H1C 73.1(10) . . ?
C6 La H1D 115.1(11) . . ?
C6 La H2A 118.1(13) . . ?
C6 La H2C 92.4(10) . . ?
C6 La H2D 136.3(13) . . ?
C1 La C3 52.66(10) . . ?
C1 La C2 27.62(9) . . ?
C1 La C4 74.15(10) . . ?
C1 La C7 74.06(10) . . ?
C1 La C8 52.92(10) . . ?
C1 La H1B 105.6(10) . . ?
C1 La H1C 140.0(10) . . ?
C1 La H1D 135.1(10) . . ?
C1 La H2A 104.6(12) . . ?
C1 La H2C 138.0(11) . . ?
C1 La H2D 126.8(12) . . ?
B1 La C3 165.73(12) . . ?
B1 La C2 157.75(12) . . ?
B1 La C4 139.85(12) . . ?
B1 La C6 92.21(13) . . ?
B1 La C1 130.14(12) . . ?
B1 La B2 97.73(14) . . ?
B1 La C5 113.18(13) . . ?
B1 La C7 83.20(13) . . ?
B1 La C8 88.22(12) . . ?
B1 La C9 105.16(12) . . ?
B1 La H1B 24.6(10) . . ?
B1 La H1C 23.7(10) . . ?
B1 La H1D 24.7(10) . . ?
B1 La H2A 118.8(13) . . ?
B1 La H2C 91.8(11) . . ?
B1 La H2D 84.4(13) . . ?
B2 La C3 87.37(12) . . ?
B2 La C2 102.59(11) . . ?
B2 La C4 83.66(12) . . ?
B2 La C6 116.40(13) . . ?
B2 La C1 126.54(12) . . ?
B2 La C5 94.22(13) . . ?
B2 La C7 143.61(12) . . ?
B2 La C8 168.73(12) . . ?
B2 La C9 154.13(12) . . ?
B2 La H1B 120.4(11) . . ?
B2 La H1C 93.5(10) . . ?
B2 La H1D 79.2(10) . . ?
B2 La H2A 22.1(12) . . ?
B2 La H2C 25.1(10) . . ?
B2 La H2D 23.4(14) . . ?
C5 La C3 52.92(10) . . ?
C5 La C2 74.49(10) . . ?
C5 La C4 27.52(10) . . ?
C5 La C1 87.76(11) . . ?
C5 La C7 53.48(11) . . ?
C5 La C8 74.60(11) . . ?
C5 La C9 87.80(10) . . ?
C5 La H1B 116.6(11) . . ?
C5 La H1C 90.4(10) . . ?
C5 La H1D 130.6(10) . . ?
C5 La H2A 91.0(13) . . ?
C5 La H2C 74.1(10) . . ?
C5 La H2D 117.2(14) . . ?
C7 La C3 84.82(10) . . ?
C7 La C2 85.78(10) . . ?
C7 La C4 73.40(11) . . ?
C7 La C8 27.44(10) . . ?
C7 La H1B 71.1(12) . . ?
C7 La H1C 72.9(9) . . ?
C7 La H1D 107.8(10) . . ?
C7 La H2A 144.4(13) . . ?
C7 La H2C 118.8(10) . . ?
C7 La H2D 158.7(12) . . ?
C8 La C3 84.69(9) . . ?
C8 La C2 73.39(10) . . ?
C8 La C4 85.63(10) . . ?
C8 La H1B 67.4(11) . . ?
C8 La H1C 88.1(10) . . ?
C8 La H1D 109.0(10) . . ?
C8 La H2A 152.8(13) . . ?
C8 La H2C 145.9(10) . . ?
C8 La H2D 167.8(14) . . ?
C9 La C3 73.33(9) . . ?
C9 La C2 53.16(9) . . ?
C9 La C4 86.47(10) . . ?
C9 La C1 27.66(9) . . ?
C9 La C7 53.14(10) . . ?
C9 La C8 27.40(10) . . ?
C9 La H1B 80.9(11) . . ?
C9 La H1C 112.3(10) . . ?
C9 La H1D 118.4(10) . . ?
C9 La H2A 132.3(12) . . ?
C9 La H2C 159.1(10) . . ?
C9 La H2D 147.6(12) . . ?
H1B La H1C 41.6(14) . . ?
H1B La H1D 41.6(15) . . ?
H1B La H2A 139.3(19) . . ?
H1B La H2C 116.4(15) . . ?
H1B La H2D 103.0(18) . . ?
H1C La H1D 42.2(13) . . ?
H1C La H2A 115.4(16) . . ?
H1C La H2C 78.9(17) . . ?
H1C La H2D 89.0(16) . . ?
H1D La H2A 97.9(17) . . ?
H1D La H2C 82.0(15) . . ?
H1D La H2D 61.8(17) . . ?
H2A La H2C 40.4(14) . . ?
H2A La H2D 36.4(18) . . ?
H2C La H2D 44.4(15) . . ?
C10 O La 125.0(2) . . ?
C13 O La 126.1(2) . . ?
C13 O C10 108.8(3) . . ?
La C3 H3 139.0 . . ?
C2 C3 La 75.66(19) . . ?
C2 C3 H3 109.4 . . ?
C2 C3 C4 141.3(3) . . ?
C4 C3 La 75.3(2) . . ?
C4 C3 H3 109.4 . . ?
La C2 H2 134.1 . . ?
C3 C2 La 77.3(2) . . ?
C3 C2 H2 110.5 . . ?
C3 C2 C1 139.0(3) . . ?
C1 C2 La 74.55(19) . . ?
C1 C2 H2 110.5 . . ?
H12A C12 H12B 109.0 . . ?
C11 C12 H12A 111.0 . . ?
C11 C12 H12B 111.0 . . ?
C13 C12 H12A 111.0 . . ?
C13 C12 H12B 111.0 . . ?
C13 C12 C11 103.7(3) . . ?
C12 C11 H11A 110.9 . . ?
C12 C11 H11B 110.9 . . ?
H11A C11 H11B 108.9 . . ?
C10 C11 C12 104.4(3) . . ?
C10 C11 H11A 110.9 . . ?
C10 C11 H11B 110.9 . . ?
La C4 H4 135.8 . . ?
C3 C4 La 77.4(2) . . ?
C3 C4 H4 110.0 . . ?
C5 C4 La 74.1(2) . . ?
C5 C4 C3 139.9(4) . . ?
C5 C4 H4 110.0 . . ?
La C6 H6 130.8 . . ?
C5 C6 La 76.0(2) . . ?
C5 C6 H6 110.2 . . ?
C5 C6 C7 139.6(4) . . ?
C7 C6 La 77.9(2) . . ?
C7 C6 H6 110.2 . . ?
La C1 H1 131.2 . . ?
C2 C1 La 77.83(19) . . ?
C2 C1 H1 110.0 . . ?
C9 C1 La 76.11(19) . . ?
C9 C1 C2 140.0(3) . . ?
C9 C1 H1 110.0 . . ?
La B1 H1A 173(2) . . ?
La B1 H1B 66(2) . . ?
La B1 H1C 70(2) . . ?
La B1 H1D 70(2) . . ?
H1A B1 H1B 121(3) . . ?
H1A B1 H1C 107(3) . . ?
H1A B1 H1D 106(3) . . ?
H1B B1 H1C 108(3) . . ?
H1B B1 H1D 104(3) . . ?
H1C B1 H1D 111(3) . . ?
La B2 H2A 68(3) . . ?
La B2 H2B 176(3) . . ?
La B2 H2C 60(2) . . ?
La B2 H2D 58(3) . . ?
H2A B2 H2B 108(4) . . ?
H2A B2 H2C 102(4) . . ?
H2A B2 H2D 92(4) . . ?
H2B B2 H2C 120(3) . . ?
H2B B2 H2D 124(4) . . ?
H2C B2 H2D 104(3) . . ?
O C10 C11 106.9(3) . . ?
O C10 H10A 110.3 . . ?
O C10 H10B 110.3 . . ?
C11 C10 H10A 110.3 . . ?
C11 C10 H10B 110.3 . . ?
H10A C10 H10B 108.6 . . ?
La C5 H5 129.6 . . ?
C4 C5 La 78.3(2) . . ?
C4 C5 C6 139.3(4) . . ?
C4 C5 H5 110.4 . . ?
C6 C5 La 76.0(2) . . ?
C6 C5 H5 110.4 . . ?
La C7 H7 137.7 . . ?
C6 C7 La 74.4(2) . . ?
C6 C7 H7 109.9 . . ?
C8 C7 La 76.5(2) . . ?
C8 C7 C6 140.2(4) . . ?
C8 C7 H7 109.9 . . ?
La C8 H8 137.3 . . ?
C7 C8 La 76.1(2) . . ?
C7 C8 H8 109.9 . . ?
C9 C8 La 74.94(18) . . ?
C9 C8 C7 140.2(3) . . ?
C9 C8 H8 109.9 . . ?
La C9 H9 131.1 . . ?
C1 C9 La 76.23(19) . . ?
C1 C9 H9 110.1 . . ?
C8 C9 La 77.7(2) . . ?
C8 C9 C1 139.8(3) . . ?
C8 C9 H9 110.1 . . ?
O C13 C12 106.2(3) . . ?
O C13 H13A 110.5 . . ?
O C13 H13B 110.5 . . ?
C12 C13 H13A 110.5 . . ?
C12 C13 H13B 110.5 . . ?
H13A C13 H13B 108.7 . . ?

loop_
_geom_bond_atom_site_label_1
_geom_bond_atom_site_label_2
_geom_bond_distance
_geom_bond_site_symmetry_2
_geom_bond_publ_flag
La O 2.468(2) . ?
La C3 2.985(3) . ?
La C2 2.965(3) . ?
La C4 2.959(4) . ?
La C6 2.906(4) . ?
La C1 2.923(3) . ?
La B1 2.675(4) . ?
La B2 2.684(4) . ?
La C5 2.906(4) . ?
La C7 2.950(4) . ?
La C8 2.956(3) . ?
La C9 2.922(3) . ?
La H1B 2.45(5) . ?
La H1C 2.52(4) . ?
La H1D 2.52(4) . ?
La H2A 2.49(5) . ?
La H2C 2.34(4) . ?
La H2D 2.30(5) . ?
O C10 1.455(4) . ?
O C13 1.452(4) . ?
C3 H3 0.9500 . ?
C3 C2 1.392(5) . ?
C3 C4 1.399(5) . ?
C2 H2 0.9500 . ?
C2 C1 1.406(5) . ?
C12 H12A 0.9900 . ?
C12 H12B 0.9900 . ?
C12 C11 1.511(6) . ?
C12 C13 1.487(6) . ?
C11 H11A 0.9900 . ?
C11 H11B 0.9900 . ?
C11 C10 1.472(5) . ?
C4 H4 0.9500 . ?
C4 C5 1.396(5) . ?
C6 H6 0.9500 . ?
C6 C5 1.402(5) . ?
C6 C7 1.405(6) . ?
C1 H1 0.9500 . ?
C1 C9 1.397(5) . ?
B1 H1A 1.14(4) . ?
B1 H1B 1.11(4) . ?
B1 H1C 1.08(4) . ?
B1 H1D 1.12(4) . ?
B2 H2A 1.01(5) . ?
B2 H2B 1.08(5) . ?
B2 H2C 1.14(4) . ?
B2 H2D 1.08(5) . ?
C10 H10A 0.9900 . ?
C10 H10B 0.9900 . ?
C5 H5 0.9500 . ?
C7 H7 0.9500 . ?
C7 C8 1.401(5) . ?
C8 H8 0.9500 . ?
C8 C9 1.393(5) . ?
C9 H9 0.9500 . ?
C13 H13A 0.9900 . ?
C13 H13B 0.9900 . ?

loop_
_geom_torsion_atom_site_label_1
_geom_torsion_atom_site_label_2
_geom_torsion_atom_site_label_3
_geom_torsion_atom_site_label_4
_geom_torsion
_geom_torsion_site_symmetry_1
_geom_torsion_site_symmetry_2
_geom_torsion_site_symmetry_3
_geom_torsion_site_symmetry_4
_geom_torsion_publ_flag
La O C10 C11 176.0(2) . . . . ?
La O C13 C12 163.7(2) . . . . ?
La C3 C2 C1 -47.4(4) . . . . ?
La C3 C4 C5 45.6(5) . . . . ?
La C2 C1 C9 -50.3(4) . . . . ?
La C4 C5 C6 51.9(5) . . . . ?
La C6 C5 C4 -52.5(5) . . . . ?
La C6 C7 C8 44.3(5) . . . . ?
La C1 C9 C8 -50.9(4) . . . . ?
La C7 C8 C9 44.3(5) . . . . ?
La C8 C9 C1 50.5(4) . . . . ?
C3 C2 C1 La 48.2(4) . . . . ?
C3 C2 C1 C9 -2.1(8) . . . . ?
C3 C4 C5 La -46.4(5) . . . . ?
C3 C4 C5 C6 5.4(9) . . . . ?
C2 C3 C4 La -42.7(5) . . . . ?
C2 C3 C4 C5 2.9(9) . . . . ?
C2 C1 C9 La 50.8(4) . . . . ?
C2 C1 C9 C8 -0.1(8) . . . . ?
C12 C11 C10 O 24.2(5) . . . . ?
C11 C12 C13 O 27.3(4) . . . . ?
C4 C3 C2 La 42.6(5) . . . . ?
C4 C3 C2 C1 -4.8(8) . . . . ?
C6 C7 C8 La -43.8(5) . . . . ?
C6 C7 C8 C9 0.5(9) . . . . ?
C10 O C13 C12 -12.8(4) . . . . ?
C5 C6 C7 La -50.7(5) . . . . ?
C5 C6 C7 C8 -6.4(10) . . . . ?
C7 C6 C5 La 51.2(5) . . . . ?
C7 C6 C5 C4 -1.3(10) . . . . ?
C7 C8 C9 La -44.6(5) . . . . ?
C7 C8 C9 C1 5.9(8) . . . . ?
C13 O C10 C11 -7.4(5) . . . . ?
C13 C12 C11 C10 -31.5(5) . . . . ?
